data_2233617
loop_
_publ_author_name
'Wang, Na'
'Wang, Jin-Guo'
'Min, An-Jie'
'Fu, Yao-Wen'

_publ_section_title
;
 Bis(4-cyano-1-methylpyridinium)
 bis(1,2-dicyanoethene-1,2-dithiolato-\k^2^<i>S</i>,<i>S</i>')cuprate(II)
;
_journal_coeditor_code RZ2689
_journal_issue 2
_journal_name_full 'Acta Crystallographica Section E'
_journal_page_first m164
_journal_paper_doi 10.1107/S1600536812001377
_journal_volume 68
_journal_year 2012
_chemical_formula_iupac '(C7 H7 N2)2 [Cu (C4 N2 S2)2]'
_chemical_formula_moiety '2(C7 H7 N2 +), C8 Cu N4 S4 2-'
_chemical_formula_sum 'C22 H14 Cu N8 S4'
_chemical_formula_weight 582.19
_chemical_name_systematic
;
Bis(4-cyano-1-methylpyridinium)
bis(1,2-dicyanoethene-1,2-dithiolato-\k^2^<i>S</i>,<i>S</i>')cuprate(II)
;
_space_group_IT_number 11
_symmetry_cell_setting monoclinic
_symmetry_space_group_name_Hall '-P 2yb'
_symmetry_space_group_name_H-M 'P 1 21/m 1'
_atom_sites_solution_hydrogens geom
_atom_sites_solution_primary direct
_atom_sites_solution_secondary difmap
_audit_creation_method SHELXL-97
_cell_angle_alpha 90.00
_cell_angle_beta 91.530(3)
_cell_angle_gamma 90.00
_cell_formula_units_Z 2
_cell_length_a 12.063(2)
_cell_length_b 6.9282(14)
_cell_length_c 15.118(3)
_cell_measurement_reflns_used 2205
_cell_measurement_temperature 291(2)
_cell_measurement_theta_max 26.46
_cell_measurement_theta_min 2.70
_cell_volume 1263.0(4)
_computing_cell_refinement 'SAINT (Bruker, 2000)'
_computing_data_collection 'SMART (Bruker, 2000)'
_computing_data_reduction 'SAINT (Bruker, 2000)'
_computing_molecular_graphics 'SHELXTL (Sheldrick, 2008)'
_computing_publication_material 'SHELXTL (Sheldrick, 2008)'
_computing_structure_refinement 'SHELXL97 (Sheldrick, 2008)'
_computing_structure_solution 'SHELXS97 (Sheldrick, 2008)'
_diffrn_ambient_temperature 291(2)
_diffrn_measured_fraction_theta_full 0.995
_diffrn_measured_fraction_theta_max 0.995
_diffrn_measurement_device_type 'Bruker SMART APEX CCD area-detector'
_diffrn_measurement_method '\f and \w scans'
_diffrn_radiation_monochromator graphite
_diffrn_radiation_source 'sealed tube'
_diffrn_radiation_type MoK\a
_diffrn_radiation_wavelength 0.71073
_diffrn_reflns_av_R_equivalents 0.0898
_diffrn_reflns_av_sigmaI/netI 0.0643
_diffrn_reflns_limit_h_max 13
_diffrn_reflns_limit_h_min -14
_diffrn_reflns_limit_k_max 7
_diffrn_reflns_limit_k_min -8
_diffrn_reflns_limit_l_max 16
_diffrn_reflns_limit_l_min -17
_diffrn_reflns_number 6296
_diffrn_reflns_theta_full 25.00
_diffrn_reflns_theta_max 25.00
_diffrn_reflns_theta_min 2.13
_exptl_absorpt_coefficient_mu 1.223
_exptl_absorpt_correction_T_max 0.863
_exptl_absorpt_correction_T_min 0.784
_exptl_absorpt_correction_type multi-scan
_exptl_absorpt_process_details '(SADABS; Bruker, 2000)'
_exptl_crystal_colour brown-red
_exptl_crystal_density_diffrn 1.531
_exptl_crystal_density_method 'not measured'
_exptl_crystal_description block
_exptl_crystal_F_000 590
_exptl_crystal_size_max 0.20
_exptl_crystal_size_mid 0.18
_exptl_crystal_size_min 0.12
_refine_diff_density_max 0.318
_refine_diff_density_min -0.502
_refine_ls_extinction_method none
_refine_ls_goodness_of_fit_ref 0.999
_refine_ls_hydrogen_treatment constr
_refine_ls_matrix_type full
_refine_ls_number_parameters 205
_refine_ls_number_reflns 2418
_refine_ls_number_restraints 0
_refine_ls_restrained_S_all 0.999
_refine_ls_R_factor_all 0.0528
_refine_ls_R_factor_gt 0.0410
_refine_ls_shift/su_max 0.000
_refine_ls_shift/su_mean 0.000
_refine_ls_structure_factor_coef Fsqd
_refine_ls_weighting_details 'calc w=1/[\s^2^(Fo^2^)+(0.0386P)^2^+0.0000P] where P=(Fo^2^+2Fc^2^)/3'
_refine_ls_weighting_scheme calc
_refine_ls_wR_factor_gt 0.0986
_refine_ls_wR_factor_ref 0.1010
_reflns_number_gt 1717
_reflns_number_total 2418
_reflns_threshold_expression I>2sigma(I)
_cod_data_source_file rz2689.cif
_cod_data_source_block I
_cod_original_sg_symbol_H-M 'P 21/m'
_cod_database_code 2233617
_cod_database_fobs_code 2233617

loop_
_symmetry_equiv_pos_as_xyz
'x, y, z'
'-x, y+1/2, -z'
'-x, -y, -z'
'x, -y-1/2, z'

loop_
_atom_site_type_symbol
_atom_site_label
_atom_site_fract_x
_atom_site_fract_y
_atom_site_fract_z
_atom_site_U_iso_or_equiv
_atom_site_adp_type
_atom_site_calc_flag
_atom_site_refinement_flags
_atom_site_occupancy
_atom_site_symmetry_multiplicity
C C1 0.6179(4) 0.7500 0.2599(3) 0.0729(13) Uani d S 1 2
H H1A 0.5519 0.7500 0.2903 0.087 Uiso calc SR 1 2
C C2 0.7158(4) 0.7500 0.3051(3) 0.0713(12) Uani d S 1 2
H H2A 0.7173 0.7500 0.3667 0.086 Uiso calc SR 1 2
C C3 0.8129(3) 0.7500 0.2605(2) 0.0607(11) Uani d S 1 2
C C4 0.8091(3) 0.7500 0.1692(2) 0.0617(11) Uani d S 1 2
H H4A 0.8741 0.7500 0.1374 0.074 Uiso calc SR 1 2
C C5 0.7088(4) 0.7500 0.1267(2) 0.0664(12) Uani d S 1 2
H H5A 0.7051 0.7500 0.0652 0.080 Uiso calc SR 1 2
C C6 0.9162(4) 0.7500 0.3084(3) 0.0741(13) Uani d S 1 2
C C7 0.5079(4) 0.7500 0.1235(3) 0.1021(17) Uani d S 1 2
H H7A 0.4495 0.7500 0.1653 0.153 Uiso d SR 1 2
H H7B 0.5019 0.8631 0.0870 0.153 Uiso d R 1 1
C C8 0.1754(3) 0.0879(5) 0.3350(2) 0.0932(11) Uani d . 1 1
H H8A 0.1563 -0.0273 0.3623 0.112 Uiso calc R 1 1
C C9 0.2320(3) 0.0829(5) 0.2571(2) 0.0982(12) Uani d . 1 1
H H9A 0.2510 -0.0344 0.2317 0.118 Uiso calc R 1 1
C C10 0.2595(3) 0.2500 0.2183(2) 0.0680(12) Uani d S 1 2
C C11 0.3235(4) 0.2500 0.1392(3) 0.1017(19) Uani d S 1 2
C C12 0.0896(4) 0.2500 0.4554(3) 0.0953(17) Uani d S 1 2
H H12A 0.0752 0.3806 0.4730 0.143 Uiso calc PR 0.50 1
H H12B 0.1349 0.1877 0.5001 0.143 Uiso calc PR 0.50 1
H H12C 0.0208 0.1817 0.4482 0.143 Uiso calc PR 0.50 1
C C13 0.8020(3) 0.2500 0.0685(2) 0.0554(10) Uani d S 1 2
C C14 0.7986(3) 0.2500 -0.0259(3) 0.0646(11) Uani d S 1 2
C C15 0.8992(3) 0.2500 0.1138(2) 0.0552(10) Uani d S 1 2
C C16 1.0025(4) 0.2500 0.0683(2) 0.0690(12) Uani d S 1 2
C C17 0.5487(3) 0.2500 0.4089(2) 0.0583(10) Uani d S 1 2
C C18 0.4441(3) 0.2500 0.4523(2) 0.0638(11) Uani d S 1 2
C C19 0.6436(3) 0.2500 0.4574(2) 0.0612(11) Uani d S 1 2
C C20 0.6390(3) 0.2500 0.5519(3) 0.0728(13) Uani d S 1 2
Cu Cu1 0.72603(3) 0.2500 0.26339(3) 0.0546(2) Uani d S 1 2
N N1 0.6152(3) 0.7500 0.1718(2) 0.0664(9) Uani d S 1 2
N N2 0.9963(4) 0.7500 0.3493(3) 0.0960(13) Uani d S 1 2
N N3 0.1483(2) 0.2500 0.3706(2) 0.0610(9) Uani d S 1 2
N N4 0.3757(4) 0.2500 0.0790(3) 0.139(2) Uani d S 1 2
N N5 0.7914(4) 0.2500 -0.1020(2) 0.0927(13) Uani d S 1 2
N N6 1.0837(3) 0.2500 0.0328(2) 0.0997(14) Uani d S 1 2
N N7 0.3600(3) 0.2500 0.4858(2) 0.0807(12) Uani d S 1 2
N N8 0.6352(3) 0.2500 0.6273(2) 0.0951(13) Uani d S 1 2
S S1 0.67434(8) 0.2500 0.11804(6) 0.0613(3) Uani d S 1 2
S S2 0.90748(8) 0.2500 0.22849(6) 0.0623(3) Uani d S 1 2
S S3 0.54354(8) 0.2500 0.29465(6) 0.0699(4) Uani d S 1 2
S S4 0.77358(8) 0.2500 0.41093(6) 0.0713(4) Uani d S 1 2

loop_
_atom_site_aniso_label
_atom_site_aniso_U_11
_atom_site_aniso_U_22
_atom_site_aniso_U_33
_atom_site_aniso_U_12
_atom_site_aniso_U_13
_atom_site_aniso_U_23
C1 0.060(3) 0.102(4) 0.057(3) 0.000 0.017(2) 0.000
C2 0.067(3) 0.105(4) 0.042(2) 0.000 0.011(2) 0.000
C3 0.054(2) 0.083(3) 0.046(2) 0.000 0.0019(18) 0.000
C4 0.053(2) 0.085(3) 0.048(2) 0.000 0.0102(18) 0.000
C5 0.065(3) 0.092(3) 0.042(2) 0.000 0.004(2) 0.000
C6 0.067(3) 0.105(4) 0.051(3) 0.000 0.006(2) 0.000
C7 0.059(3) 0.144(5) 0.102(4) 0.000 -0.019(3) 0.000
C8 0.098(3) 0.080(3) 0.102(3) -0.019(2) 0.028(2) 0.003(2)
C9 0.118(3) 0.089(3) 0.089(3) -0.011(2) 0.028(2) -0.029(2)
C10 0.044(2) 0.116(4) 0.044(2) 0.000 -0.0071(18) 0.000
C11 0.058(3) 0.191(6) 0.056(3) 0.000 -0.015(2) 0.000
C12 0.057(3) 0.163(5) 0.066(3) 0.000 0.015(2) 0.000
C13 0.051(2) 0.076(3) 0.039(2) 0.000 0.0050(17) 0.000
C14 0.059(3) 0.088(3) 0.046(2) 0.000 0.001(2) 0.000
C15 0.045(2) 0.081(3) 0.040(2) 0.000 0.0070(17) 0.000
C16 0.048(2) 0.116(4) 0.043(2) 0.000 0.0027(19) 0.000
C17 0.041(2) 0.091(3) 0.043(2) 0.000 0.0052(17) 0.000
C18 0.049(2) 0.104(3) 0.038(2) 0.000 0.0008(18) 0.000
C19 0.047(2) 0.098(3) 0.039(2) 0.000 0.0052(17) 0.000
C20 0.044(2) 0.122(4) 0.052(3) 0.000 -0.0014(19) 0.000
Cu1 0.0387(3) 0.0830(4) 0.0423(3) 0.000 0.0045(2) 0.000
N1 0.055(2) 0.085(3) 0.059(2) 0.000 0.0019(17) 0.000
N2 0.075(3) 0.139(4) 0.074(3) 0.000 -0.010(2) 0.000
N3 0.0400(18) 0.087(3) 0.056(2) 0.000 -0.0011(15) 0.000
N4 0.064(3) 0.299(7) 0.053(2) 0.000 -0.006(2) 0.000
N5 0.112(3) 0.119(3) 0.047(2) 0.000 0.004(2) 0.000
N6 0.061(3) 0.177(4) 0.062(2) 0.000 0.022(2) 0.000
N7 0.052(2) 0.139(4) 0.052(2) 0.000 0.0095(17) 0.000
N8 0.076(3) 0.165(4) 0.044(2) 0.000 0.0012(19) 0.000
S1 0.0427(6) 0.0950(8) 0.0461(5) 0.000 0.0003(4) 0.000
S2 0.0401(5) 0.1060(8) 0.0409(5) 0.000 0.0018(4) 0.000
S3 0.0391(5) 0.1299(10) 0.0408(5) 0.000 0.0024(4) 0.000
S4 0.0391(6) 0.1282(10) 0.0465(6) 0.000 0.0005(4) 0.000

loop_
_atom_type_symbol
_atom_type_description
_atom_type_scat_dispersion_real
_atom_type_scat_dispersion_imag
_atom_type_scat_source
C C 0.0033 0.0016 'International Tables Vol C Tables 4.2.6.8 and 6.1.1.4'
H H 0.0000 0.0000 'International Tables Vol C Tables 4.2.6.8 and 6.1.1.4'
Cu Cu 0.3201 1.2651 'International Tables Vol C Tables 4.2.6.8 and 6.1.1.4'
N N 0.0061 0.0033 'International Tables Vol C Tables 4.2.6.8 and 6.1.1.4'
S S 0.1246 0.1234 'International Tables Vol C Tables 4.2.6.8 and 6.1.1.4'

loop_
_geom_angle_atom_site_label_1
_geom_angle_atom_site_label_2
_geom_angle_atom_site_label_3
_geom_angle_site_symmetry_1
_geom_angle_site_symmetry_3
_geom_angle
N1 C1 C2 . . 120.3(4)
N1 C1 H1A . . 119.9
C2 C1 H1A . . 119.9
C1 C2 C3 . . 120.0(4)
C1 C2 H2A . . 120.0
C3 C2 H2A . . 120.0
C2 C3 C4 . . 119.2(4)
C2 C3 C6 . . 119.9(4)
C4 C3 C6 . . 120.9(3)
C5 C4 C3 . . 118.6(3)
C5 C4 H4A . . 120.7
C3 C4 H4A . . 120.7
N1 C5 C4 . . 121.0(3)
N1 C5 H5A . . 119.5
C4 C5 H5A . . 119.5
N2 C6 C3 . . 177.4(5)
N1 C7 H7A . . 109.0
N1 C7 H7B . . 109.7
H7A C7 H7B . . 109.5
N3 C8 C9 . . 121.0(3)
N3 C8 H8A . . 119.5
C9 C8 H8A . . 119.5
C10 C9 C8 . . 119.0(3)
C10 C9 H9A . . 120.5
C8 C9 H9A . . 120.5
C9 C10 C9 . 4_565 119.1(4)
C9 C10 C11 . . 120.4(2)
C9 C10 C11 4_565 . 120.4(2)
N4 C11 C10 . . 178.2(5)
N3 C12 H12A . . 109.5
N3 C12 H12B . . 109.5
H12A C12 H12B . . 109.5
N3 C12 H12C . . 109.5
H12A C12 H12C . . 109.5
H12B C12 H12C . . 109.5
C15 C13 C14 . . 120.7(3)
C15 C13 S1 . . 123.7(3)
C14 C13 S1 . . 115.5(3)
N5 C14 C13 . . 177.3(5)
C13 C15 C16 . . 120.8(3)
C13 C15 S2 . . 122.4(3)
C16 C15 S2 . . 116.8(3)
N6 C16 C15 . . 179.8(5)
C19 C17 C18 . . 119.8(3)
C19 C17 S3 . . 123.6(3)
C18 C17 S3 . . 116.6(3)
N7 C18 C17 . . 179.1(4)
C17 C19 C20 . . 119.3(3)
C17 C19 S4 . . 123.1(3)
C20 C19 S4 . . 117.6(3)
N8 C20 C19 . . 179.9(4)
S3 Cu1 S2 . . 178.59(4)
S3 Cu1 S1 . . 87.63(4)
S2 Cu1 S1 . . 90.96(4)
S3 Cu1 S4 . . 90.93(4)
S2 Cu1 S4 . . 90.48(4)
S1 Cu1 S4 . . 178.56(4)
C1 N1 C5 . . 120.9(4)
C1 N1 C7 . . 119.6(4)
C5 N1 C7 . . 119.5(4)
C8 N3 C8 4_565 . 120.9(4)
C8 N3 C12 4_565 . 119.5(2)
C8 N3 C12 . . 119.5(2)
C13 S1 Cu1 . . 101.21(13)
C15 S2 Cu1 . . 101.68(13)
C17 S3 Cu1 . . 101.52(13)
C19 S4 Cu1 . . 100.90(13)

loop_
_geom_bond_atom_site_label_1
_geom_bond_atom_site_label_2
_geom_bond_site_symmetry_2
_geom_bond_distance
C1 N1 . 1.331(5)
C1 C2 . 1.350(6)
C1 H1A . 0.9300
C2 C3 . 1.367(6)
C2 H2A . 0.9300
C3 C4 . 1.380(5)
C3 C6 . 1.424(6)
C4 C5 . 1.354(6)
C4 H4A . 0.9300
C5 N1 . 1.334(5)
C5 H5A . 0.9300
C6 N2 . 1.134(6)
C7 N1 . 1.470(5)
C7 H7A . 0.9589
C7 H7B . 0.9600
C8 N3 . 1.292(4)
C8 C9 . 1.378(4)
C8 H8A . 0.9300
C9 C10 . 1.343(4)
C9 H9A . 0.9300
C10 C9 4_565 1.343(4)
C10 C11 . 1.441(6)
C11 N4 . 1.120(6)
C12 N3 . 1.481(5)
C12 H12A . 0.9600
C12 H12B . 0.9600
C12 H12C . 0.9600
C13 C15 . 1.342(5)
C13 C14 . 1.428(5)
C13 S1 . 1.729(4)
C14 N5 . 1.151(5)
C15 C16 . 1.440(5)
C15 S2 . 1.734(3)
C16 N6 . 1.129(5)
C17 C19 . 1.343(5)
C17 C18 . 1.437(5)
C17 S3 . 1.727(4)
C18 N7 . 1.146(5)
C19 C20 . 1.431(5)
C19 S4 . 1.735(4)
C20 N8 . 1.142(4)
Cu1 S3 . 2.2638(11)
Cu1 S2 . 2.2652(11)
Cu1 S1 . 2.2679(11)
Cu1 S4 . 2.2883(11)
N3 C8 4_565 1.292(4)

loop_
_geom_hbond_atom_site_label_D
_geom_hbond_atom_site_label_H
_geom_hbond_atom_site_label_A
_geom_hbond_site_symmetry_A
_geom_hbond_distance_DH
_geom_hbond_distance_HA
_geom_hbond_distance_DA
_geom_hbond_angle_DHA
C1 H1A N8 2_656 0.93 2.60 3.533(6) 179
C2 H2A N7 2_656 0.93 2.44 3.309(6) 156
C5 H5A N4 2_655 0.93 2.36 3.247(6) 159
C8 H8A N2 1_445 0.93 2.48 3.196(5) 134
C9 H9A N5 2_645 0.93 2.51 3.297(4) 143
